data_4110687
loop_
_publ_author_name
'Zolt\'an A. G\'al'
'Oliver J. Rutt'
'Catherine F. Smura'
'Timothy P. Overton'
'Nicolas Barrier'
'Simon J. Clarke'
'Joke Hadermann'

_publ_section_title
;
 Structural Chemistry and Metamagnetism of an Homologous Series of Layered
 Manganese Oxysulfides
;
_journal_name_full 'Journal of the American Chemical Society'
_journal_page_first 8530
_journal_page_last 8540
_journal_paper_doi 10.1021/ja060892o
_journal_volume 128
_journal_year 2006
_chemical_compound_source 'synthesis as described'
_chemical_formula_moiety 'Cu2.96 S4, 2(Mn O2), 4(Sr)'
_chemical_formula_sum 'Cu2.96 Mn2 O4 S4 Sr4'
_chemical_formula_weight 840.49
_chemical_name_common 'Strontium manganese copper oxysulfide'
_chemical_name_systematic
;
 ?
;
_space_group_IT_number 139
_symmetry_cell_setting tetragonal
_symmetry_Int_Tables_number 139
_symmetry_space_group_name_Hall '-I 4 2'
_symmetry_space_group_name_H-M 'I 4/m m m'
_atom_sites_solution_hydrogens geom
_atom_sites_solution_primary direct
_atom_sites_solution_secondary difmap
_audit_conform_dict_location ftp://ftp.iucr.org/pub/cif_core.dic
_audit_conform_dict_name cif_core.dic
_audit_conform_dict_version 2.2
_audit_creation_date 2004-08-27T13:22:48-00:00
_audit_creation_method 'WinGX routine CIF_UPDATE'
_cell_angle_alpha 90
_cell_angle_beta 90
_cell_angle_gamma 90
_cell_formula_units_Z 1
_cell_length_a 4.0139(2)
_cell_length_b 4.0139(2)
_cell_length_c 17.1663(9)
_cell_measurement_reflns_used 2294
_cell_measurement_temperature 240(2)
_cell_measurement_theta_max 39.389
_cell_measurement_theta_min 3.395
_cell_measurement_wavelength 0.71073
_cell_volume 276.57(2)
_computing_cell_refinement 'HKL Scalepack (Otwinowski & Minor 1997)'
_computing_data_collection 'Collect (Nonius BV, 1997-2000)'
_computing_data_reduction 'HKL Denzo and Scalepack (Otwinowski & Minor 1997)'
_computing_molecular_graphics 'Ortep-3 for Windows (Farrugia, 1997)'
_computing_publication_material 'WinGX publication routines (Farrugia, 1999)'
_computing_structure_refinement 'SHELXL-97 (Sheldrick, 1997)'
_computing_structure_solution 'SHELXS-97 (Sheldrick, 1997)'
_diffrn_ambient_temperature 240(2)
_diffrn_detector 'CCD plate'
_diffrn_measured_fraction_theta_full 0.994
_diffrn_measured_fraction_theta_max 0.994
_diffrn_measurement_device '95mm CCD camera on \k-goniostat'
_diffrn_measurement_device_type KappaCCD
_diffrn_measurement_method CCD
_diffrn_orient_matrix_type 'by Nonius Collect from scalepack cell'
_diffrn_orient_matrix_UB_11 0.07824
_diffrn_orient_matrix_UB_12 0.2331116
_diffrn_orient_matrix_UB_13 0.0093686
_diffrn_orient_matrix_UB_21 0.230291
_diffrn_orient_matrix_UB_22 -0.0654466
_diffrn_orient_matrix_UB_23 -0.0161164
_diffrn_orient_matrix_UB_31 -0.0539671
_diffrn_orient_matrix_UB_32 0.058682
_diffrn_orient_matrix_UB_33 -0.0551904
_diffrn_radiation_monochromator graphite
_diffrn_radiation_probe x-ray
_diffrn_radiation_type MoK\a
_diffrn_radiation_wavelength 0.71073
_diffrn_reflns_av_R_equivalents 0.06
_diffrn_reflns_av_unetI/netI 0.0232
_diffrn_reflns_limit_h_max 5
_diffrn_reflns_limit_h_min -5
_diffrn_reflns_limit_k_max 5
_diffrn_reflns_limit_k_min -5
_diffrn_reflns_limit_l_max 23
_diffrn_reflns_limit_l_min -25
_diffrn_reflns_number 2288
_diffrn_reflns_theta_full 31.94
_diffrn_reflns_theta_max 31.94
_diffrn_reflns_theta_min 4.75
_diffrn_source 'Enraf Nonius FR590'
_exptl_absorpt_coefficient_mu 27.635
_exptl_absorpt_correction_T_max 0.5283
_exptl_absorpt_correction_T_min 0.3296
_exptl_absorpt_correction_type analytical
_exptl_absorpt_process_details
;
        (see. N.W. Alcock (1970). Cryst. Computing, p271)
;
_exptl_crystal_colour black
_exptl_crystal_density_diffrn 5.047
_exptl_crystal_description prism
_exptl_crystal_F_000 383.7
_exptl_crystal_size_max 0.025
_exptl_crystal_size_mid 0.02
_exptl_crystal_size_min 0.012
_refine_diff_density_max 0.692
_refine_diff_density_min -1.029
_refine_diff_density_rms 0.174
_refine_ls_extinction_method none
_refine_ls_goodness_of_fit_ref 1.225
_refine_ls_hydrogen_treatment mixed
_refine_ls_matrix_type full
_refine_ls_number_parameters 15
_refine_ls_number_reflns 179
_refine_ls_number_restraints 0
_refine_ls_restrained_S_all 1.225
_refine_ls_R_factor_all 0.0202
_refine_ls_R_factor_gt 0.0194
_refine_ls_shift/su_max 0
_refine_ls_shift/su_mean 0
_refine_ls_structure_factor_coef Fsqd
_refine_ls_weighting_details 'calc w=1/[\s^2^(Fo^2^)+(0.0092P)^2^+0.6324P] where P=(Fo^2^+2Fc^2^)/3'
_refine_ls_weighting_scheme calc
_refine_ls_wR_factor_gt 0.0387
_refine_ls_wR_factor_ref 0.039
_reflns_number_gt 174
_reflns_number_total 179
_reflns_threshold_expression >2sigma(I)
_cod_data_source_file ja060892osi20060207_050115.cif
_cod_data_source_block 42bunm
_cod_database_code 4110687
_exptl_absorpt_correction_t_ave 0.4268

loop_
_symmetry_equiv_pos_as_xyz
'x, y, z'
'x, -y, -z'
'-x, -y, z'
'-x, y, -z'
'y, x, -z'
'y, -x, z'
'-y, x, z'
'-y, -x, -z'
'x+1/2, y+1/2, z+1/2'
'x+1/2, -y+1/2, -z+1/2'
'-x+1/2, -y+1/2, z+1/2'
'-x+1/2, y+1/2, -z+1/2'
'y+1/2, x+1/2, -z+1/2'
'y+1/2, -x+1/2, z+1/2'
'-y+1/2, x+1/2, z+1/2'
'-y+1/2, -x+1/2, -z+1/2'
'-x, -y, -z'
'-x, y, z'
'x, y, -z'
'x, -y, z'
'-y, -x, z'
'-y, x, -z'
'y, -x, -z'
'y, x, z'
'-x+1/2, -y+1/2, -z+1/2'
'-x+1/2, y+1/2, z+1/2'
'x+1/2, y+1/2, -z+1/2'
'x+1/2, -y+1/2, z+1/2'
'-y+1/2, -x+1/2, z+1/2'
'-y+1/2, x+1/2, -z+1/2'
'y+1/2, -x+1/2, -z+1/2'
'y+1/2, x+1/2, z+1/2'

loop_
_atom_site_label
_atom_site_type_symbol
_atom_site_fract_x
_atom_site_fract_y
_atom_site_fract_z
_atom_site_U_iso_or_equiv
_atom_site_adp_type
_atom_site_occupancy
_atom_site_symmetry_multiplicity
_atom_site_calc_flag
_atom_site_refinement_flags
Sr1 Sr 0 0 0.40034(3) 0.00904(15) Uani 1 8 d S
Mn2 Mn 0 0 0 0.0085(2) Uani 1 16 d S
Cu3 Cu 0 0.5 0.25 0.0151(3) Uani 0.739(4) 8 d SP
S4 S 0 0 0.16983(8) 0.0101(2) Uani 1 8 d S
O5 O 0 0.5 0 0.0102(7) Uani 1 8 d S

loop_
_atom_site_aniso_label
_atom_site_aniso_U_11
_atom_site_aniso_U_22
_atom_site_aniso_U_33
_atom_site_aniso_U_23
_atom_site_aniso_U_13
_atom_site_aniso_U_12
Sr1 0.00857(18) 0.00857(18) 0.0100(2) 0 0 0
Mn2 0.0052(3) 0.0052(3) 0.0151(5) 0 0 0
Cu3 0.0173(4) 0.0173(4) 0.0105(5) 0 0 0
S4 0.0094(4) 0.0094(4) 0.0115(5) 0 0 0
O5 0.0073(17) 0.0114(18) 0.0118(17) 0 0 0

loop_
_atom_type_symbol
_atom_type_description
_atom_type_scat_dispersion_real
_atom_type_scat_dispersion_imag
_atom_type_scat_source
Cu Cu 0.3201 1.2651 'International Tables Vol C Tables 4.2.6.8 and 6.1.1.4'
Mn Mn 0.3368 0.7283 'International Tables Vol C Tables 4.2.6.8 and 6.1.1.4'
O O 0.0106 0.006 'International Tables Vol C Tables 4.2.6.8 and 6.1.1.4'
S S 0.1246 0.1234 'International Tables Vol C Tables 4.2.6.8 and 6.1.1.4'
Sr Sr -1.5307 3.2498 'International Tables Vol C Tables 4.2.6.8 and 6.1.1.4'

loop_
_exptl_crystal_face_index_h
_exptl_crystal_face_index_k
_exptl_crystal_face_index_l
_exptl_crystal_face_perp_dist
1 0 14 0.016
1 -4 -11 0.023
-1 3 -13 0.019
-3 -1 13 0.019
3 -1 12 0.018
0 -3 -14 0.023
-2 4 13 0.025
-1 0 -15 0.014
1 2 13 0.025
-3 2 -9 0.021
1 -3 14 0.021
2 3 -14 0.024
-5 -6 -15 0.028
5 3 8 0.023
-1 0 10 0.021
1 -1 -15 0.02

loop_
_geom_angle_atom_site_label_1
_geom_angle_atom_site_label_2
_geom_angle_atom_site_label_3
_geom_angle
_geom_angle_site_symmetry_1
_geom_angle_site_symmetry_3
O5 Sr1 O5 65.112(9) 13_455 9_545
O5 Sr1 O5 99.110(16) 13_455 13_445
O5 Sr1 O5 65.112(9) 9_545 13_445
O5 Sr1 O5 65.112(9) 13_455 9_445
O5 Sr1 O5 99.110(16) 9_545 9_445
O5 Sr1 O5 65.112(9) 13_445 9_445
O5 Sr1 S4 138.486(15) 13_455 25_445
O5 Sr1 S4 138.486(15) 9_545 25_445
O5 Sr1 S4 76.000(19) 13_445 25_445
O5 Sr1 S4 76.000(19) 9_445 25_445
O5 Sr1 S4 76.000(19) 13_455 25
O5 Sr1 S4 76.000(19) 9_545 25
O5 Sr1 S4 138.486(15) 13_445 25
O5 Sr1 S4 138.486(15) 9_445 25
S4 Sr1 S4 134.01(5) 25_445 25
O5 Sr1 S4 76.000(19) 13_455 25_455
O5 Sr1 S4 138.486(15) 9_545 25_455
O5 Sr1 S4 138.486(15) 13_445 25_455
O5 Sr1 S4 76.000(19) 9_445 25_455
S4 Sr1 S4 81.221(18) 25_445 25_455
S4 Sr1 S4 81.221(18) 25 25_455
O5 Sr1 S4 138.486(15) 13_455 25_545
O5 Sr1 S4 76.000(19) 9_545 25_545
O5 Sr1 S4 76.000(19) 13_445 25_545
O5 Sr1 S4 138.486(15) 9_445 25_545
S4 Sr1 S4 81.221(18) 25_445 25_545
S4 Sr1 S4 81.221(18) 25 25_545
S4 Sr1 S4 134.01(5) 25_455 25_545
O5 Sr1 Cu3 120.804(4) 13_455 25_455
O5 Sr1 Cu3 168.316(13) 9_545 25_455
O5 Sr1 Cu3 120.804(4) 13_445 25_455
O5 Sr1 Cu3 92.575(5) 9_445 25_455
S4 Sr1 Cu3 44.930(19) 25_445 25_455
S4 Sr1 Cu3 95.23(2) 25 25_455
S4 Sr1 Cu3 44.930(19) 25_455 25_455
S4 Sr1 Cu3 95.23(2) 25_545 25_455
O5 Sr1 Cu3 168.316(13) 13_455 1_545
O5 Sr1 Cu3 120.804(4) 9_545 1_545
O5 Sr1 Cu3 92.575(5) 13_445 1_545
O5 Sr1 Cu3 120.804(4) 9_445 1_545
S4 Sr1 Cu3 44.930(19) 25_445 1_545
S4 Sr1 Cu3 95.23(2) 25 1_545
S4 Sr1 Cu3 95.23(2) 25_455 1_545
S4 Sr1 Cu3 44.930(19) 25_545 1_545
Cu3 Sr1 Cu3 51.453(7) 25_455 1_545
O5 Sr1 Cu3 92.575(5) 13_455 .
O5 Sr1 Cu3 120.804(4) 9_545 .
O5 Sr1 Cu3 168.316(13) 13_445 .
O5 Sr1 Cu3 120.804(4) 9_445 .
S4 Sr1 Cu3 95.23(2) 25_445 .
S4 Sr1 Cu3 44.930(19) 25 .
S4 Sr1 Cu3 44.930(19) 25_455 .
S4 Sr1 Cu3 95.23(2) 25_545 .
Cu3 Sr1 Cu3 51.453(7) 25_455 .
Cu3 Sr1 Cu3 75.741(11) 1_545 .
O5 Sr1 Cu3 120.804(4) 13_455 25
O5 Sr1 Cu3 92.575(5) 9_545 25
O5 Sr1 Cu3 120.804(4) 13_445 25
O5 Sr1 Cu3 168.316(13) 9_445 25
S4 Sr1 Cu3 95.23(2) 25_445 25
S4 Sr1 Cu3 44.930(19) 25 25
S4 Sr1 Cu3 95.23(2) 25_455 25
S4 Sr1 Cu3 44.930(19) 25_545 25
Cu3 Sr1 Cu3 75.741(11) 25_455 25
Cu3 Sr1 Cu3 51.453(7) 1_545 25
Cu3 Sr1 Cu3 51.453(7) . 25
O5 Mn2 O5 90 5 .
O5 Mn2 O5 180 5 5_455
O5 Mn2 O5 90 . 5_455
O5 Mn2 O5 90 5 1_545
O5 Mn2 O5 180 . 1_545
O5 Mn2 O5 90 5_455 1_545
O5 Mn2 Sr1 127.272(3) 5 9_444
O5 Mn2 Sr1 127.272(3) . 9_444
O5 Mn2 Sr1 52.728(3) 5_455 9_444
O5 Mn2 Sr1 52.728(3) 1_545 9_444
O5 Mn2 Sr1 52.728(3) 5 25
O5 Mn2 Sr1 52.728(3) . 25
O5 Mn2 Sr1 127.272(3) 5_455 25
O5 Mn2 Sr1 127.272(3) 1_545 25
Sr1 Mn2 Sr1 180.000(14) 9_444 25
O5 Mn2 Sr1 52.728(3) 5 9_554
O5 Mn2 Sr1 52.728(3) . 9_554
O5 Mn2 Sr1 127.272(3) 5_455 9_554
O5 Mn2 Sr1 127.272(3) 1_545 9_554
Sr1 Mn2 Sr1 117.840(14) 9_444 9_554
Sr1 Mn2 Sr1 62.160(14) 25 9_554
O5 Mn2 Sr1 127.272(3) 5 25_445
O5 Mn2 Sr1 127.272(3) . 25_445
O5 Mn2 Sr1 52.728(3) 5_455 25_445
O5 Mn2 Sr1 52.728(3) 1_545 25_445
Sr1 Mn2 Sr1 62.160(14) 9_444 25_445
Sr1 Mn2 Sr1 117.840(14) 25 25_445
Sr1 Mn2 Sr1 180.000(14) 9_554 25_445
O5 Mn2 Sr1 52.728(3) 5 25_545
O5 Mn2 Sr1 127.272(3) . 25_545
O5 Mn2 Sr1 127.272(3) 5_455 25_545
O5 Mn2 Sr1 52.728(3) 1_545 25_545
Sr1 Mn2 Sr1 105.456(7) 9_444 25_545
Sr1 Mn2 Sr1 74.544(7) 25 25_545
Sr1 Mn2 Sr1 105.456(7) 9_554 25_545
Sr1 Mn2 Sr1 74.544(7) 25_445 25_545
O5 Mn2 Sr1 127.272(3) 5 25_455
O5 Mn2 Sr1 52.728(3) . 25_455
O5 Mn2 Sr1 52.728(3) 5_455 25_455
O5 Mn2 Sr1 127.272(3) 1_545 25_455
Sr1 Mn2 Sr1 105.456(7) 9_444 25_455
Sr1 Mn2 Sr1 74.544(7) 25 25_455
Sr1 Mn2 Sr1 105.456(7) 9_554 25_455
Sr1 Mn2 Sr1 74.544(7) 25_445 25_455
Sr1 Mn2 Sr1 117.840(14) 25_545 25_455
O5 Mn2 Sr1 127.272(3) 5 9_454
O5 Mn2 Sr1 52.728(3) . 9_454
O5 Mn2 Sr1 52.728(3) 5_455 9_454
O5 Mn2 Sr1 127.272(3) 1_545 9_454
Sr1 Mn2 Sr1 74.544(7) 9_444 9_454
Sr1 Mn2 Sr1 105.456(7) 25 9_454
Sr1 Mn2 Sr1 74.544(7) 9_554 9_454
Sr1 Mn2 Sr1 105.456(7) 25_445 9_454
Sr1 Mn2 Sr1 180.000(14) 25_545 9_454
Sr1 Mn2 Sr1 62.160(14) 25_455 9_454
O5 Mn2 Sr1 52.728(3) 5 9_544
O5 Mn2 Sr1 127.272(3) . 9_544
O5 Mn2 Sr1 127.272(3) 5_455 9_544
O5 Mn2 Sr1 52.728(3) 1_545 9_544
Sr1 Mn2 Sr1 74.544(7) 9_444 9_544
Sr1 Mn2 Sr1 105.456(7) 25 9_544
Sr1 Mn2 Sr1 74.544(7) 9_554 9_544
Sr1 Mn2 Sr1 105.456(7) 25_445 9_544
Sr1 Mn2 Sr1 62.160(14) 25_545 9_544
Sr1 Mn2 Sr1 180.000(14) 25_455 9_544
Sr1 Mn2 Sr1 117.840(14) 9_454 9_544
S4 Cu3 S4 108.65(3) 25 .
S4 Cu3 S4 111.12(5) 25 25_455
S4 Cu3 S4 108.65(3) . 25_455
S4 Cu3 S4 108.65(3) 25 1_565
S4 Cu3 S4 111.12(5) . 1_565
S4 Cu3 S4 108.65(3) 25_455 1_565
S4 Cu3 Cu3 54.327(13) 25 25_565
S4 Cu3 Cu3 125.673(13) . 25_565
S4 Cu3 Cu3 125.673(13) 25_455 25_565
S4 Cu3 Cu3 54.327(13) 1_565 25_565
S4 Cu3 Cu3 125.673(13) 25 25_455
S4 Cu3 Cu3 54.327(13) . 25_455
S4 Cu3 Cu3 54.327(13) 25_455 25_455
S4 Cu3 Cu3 125.673(13) 1_565 25_455
Cu3 Cu3 Cu3 180 25_565 25_455
S4 Cu3 Cu3 125.673(13) 25 25_465
S4 Cu3 Cu3 125.673(13) . 25_465
S4 Cu3 Cu3 54.327(13) 25_455 25_465
S4 Cu3 Cu3 54.327(13) 1_565 25_465
Cu3 Cu3 Cu3 90 25_565 25_465
Cu3 Cu3 Cu3 90 25_455 25_465
S4 Cu3 Cu3 54.327(13) 25 25
S4 Cu3 Cu3 54.327(13) . 25
S4 Cu3 Cu3 125.673(13) 25_455 25
S4 Cu3 Cu3 125.673(13) 1_565 25
Cu3 Cu3 Cu3 90 25_565 25
Cu3 Cu3 Cu3 90 25_455 25
Cu3 Cu3 Cu3 180 25_465 25
S4 Cu3 Sr1 63.484(19) 25 1_565
S4 Cu3 Sr1 162.31(3) . 1_565
S4 Cu3 Sr1 63.484(19) 25_455 1_565
S4 Cu3 Sr1 86.57(3) 1_565 1_565
Cu3 Cu3 Sr1 64.273(3) 25_565 1_565
Cu3 Cu3 Sr1 115.727(3) 25_455 1_565
Cu3 Cu3 Sr1 64.273(3) 25_465 1_565
Cu3 Cu3 Sr1 115.727(3) 25 1_565
S4 Cu3 Sr1 162.31(3) 25 25_455
S4 Cu3 Sr1 63.484(19) . 25_455
S4 Cu3 Sr1 86.57(3) 25_455 25_455
S4 Cu3 Sr1 63.484(19) 1_565 25_455
Cu3 Cu3 Sr1 115.727(3) 25_565 25_455
Cu3 Cu3 Sr1 64.273(3) 25_455 25_455
Cu3 Cu3 Sr1 64.273(3) 25_465 25_455
Cu3 Cu3 Sr1 115.727(3) 25 25_455
Sr1 Cu3 Sr1 128.547(7) 1_565 25_455
S4 Cu3 Sr1 63.484(19) 25 .
S4 Cu3 Sr1 86.57(3) . .
S4 Cu3 Sr1 63.484(19) 25_455 .
S4 Cu3 Sr1 162.31(3) 1_565 .
Cu3 Cu3 Sr1 115.727(3) 25_565 .
Cu3 Cu3 Sr1 64.273(3) 25_455 .
Cu3 Cu3 Sr1 115.727(3) 25_465 .
Cu3 Cu3 Sr1 64.273(3) 25 .
Sr1 Cu3 Sr1 75.741(11) 1_565 .
Sr1 Cu3 Sr1 128.547(7) 25_455 .
S4 Cu3 Sr1 86.57(3) 25 25
S4 Cu3 Sr1 63.484(19) . 25
S4 Cu3 Sr1 162.31(3) 25_455 25
S4 Cu3 Sr1 63.484(19) 1_565 25
Cu3 Cu3 Sr1 64.273(3) 25_565 25
Cu3 Cu3 Sr1 115.727(3) 25_455 25
Cu3 Cu3 Sr1 115.727(3) 25_465 25
Cu3 Cu3 Sr1 64.273(3) 25 25
Sr1 Cu3 Sr1 128.547(7) 1_565 25
Sr1 Cu3 Sr1 75.741(11) 25_455 25
Sr1 Cu3 Sr1 128.547(7) . 25
Cu3 S4 Cu3 71.35(3) 25 .
Cu3 S4 Cu3 111.12(5) 25 25_455
Cu3 S4 Cu3 71.35(3) . 25_455
Cu3 S4 Cu3 71.35(3) 25 1_545
Cu3 S4 Cu3 111.12(5) . 1_545
Cu3 S4 Cu3 71.35(3) 25_455 1_545
Cu3 S4 Sr1 139.267(13) 25 25_445
Cu3 S4 Sr1 139.267(13) . 25_445
Cu3 S4 Sr1 71.586(7) 25_455 25_445
Cu3 S4 Sr1 71.586(7) 1_545 25_445
Cu3 S4 Sr1 71.586(7) 25 25
Cu3 S4 Sr1 71.586(7) . 25
Cu3 S4 Sr1 139.267(13) 25_455 25
Cu3 S4 Sr1 139.267(13) 1_545 25
Sr1 S4 Sr1 134.01(5) 25_445 25
Cu3 S4 Sr1 139.267(13) 25 25_455
Cu3 S4 Sr1 71.586(7) . 25_455
Cu3 S4 Sr1 71.586(7) 25_455 25_455
Cu3 S4 Sr1 139.267(13) 1_545 25_455
Sr1 S4 Sr1 81.221(18) 25_445 25_455
Sr1 S4 Sr1 81.221(18) 25 25_455
Cu3 S4 Sr1 71.586(7) 25 25_545
Cu3 S4 Sr1 139.267(13) . 25_545
Cu3 S4 Sr1 139.267(13) 25_455 25_545
Cu3 S4 Sr1 71.586(7) 1_545 25_545
Sr1 S4 Sr1 81.221(18) 25_445 25_545
Sr1 S4 Sr1 81.221(18) 25 25_545
Sr1 S4 Sr1 134.01(5) 25_455 25_545
Mn2 O5 Mn2 180 1_565 .
Mn2 O5 Sr1 90 1_565 9_454
Mn2 O5 Sr1 90 . 9_454
Mn2 O5 Sr1 90 1_565 25
Mn2 O5 Sr1 90 . 25
Sr1 O5 Sr1 180.000(15) 9_454 25
Mn2 O5 Sr1 90 1_565 9_554
Mn2 O5 Sr1 90 . 9_554
Sr1 O5 Sr1 99.110(16) 9_454 9_554
Sr1 O5 Sr1 80.890(16) 25 9_554
Mn2 O5 Sr1 90 1_565 25_455
Mn2 O5 Sr1 90 . 25_455
Sr1 O5 Sr1 80.890(16) 9_454 25_455
Sr1 O5 Sr1 99.110(16) 25 25_455
Sr1 O5 Sr1 180.000(15) 9_554 25_455

loop_
_geom_bond_atom_site_label_1
_geom_bond_atom_site_label_2
_geom_bond_distance
_geom_bond_site_symmetry_2
Sr1 O5 2.6372(3) 13_455
Sr1 O5 2.6372(3) 9_545
Sr1 O5 2.6372(3) 13_445
Sr1 O5 2.6372(3) 9_445
Sr1 S4 3.0833(6) 25_445
Sr1 S4 3.0833(6) 25
Sr1 S4 3.0833(6) 25_455
Sr1 S4 3.0833(6) 25_545
Sr1 Cu3 3.2693(4) 25_455
Sr1 Cu3 3.2693(4) 1_545
Sr1 Cu3 3.2693(4) .
Sr1 Cu3 3.2693(4) 25
Mn2 O5 2.00700(10) 5
Mn2 O5 2.00700(10) .
Mn2 O5 2.00700(10) 5_455
Mn2 O5 2.00700(10) 1_545
Mn2 Sr1 3.3140(3) 9_444
Mn2 Sr1 3.3140(3) 25
Mn2 Sr1 3.3140(3) 9_554
Mn2 Sr1 3.3140(3) 25_445
Mn2 Sr1 3.3140(3) 25_545
Mn2 Sr1 3.3140(3) 25_455
Mn2 Sr1 3.3140(3) 9_454
Mn2 Sr1 3.3140(3) 9_544
Cu3 S4 2.4335(8) 25
Cu3 S4 2.4335(8) .
Cu3 S4 2.4335(8) 25_455
Cu3 S4 2.4335(8) 1_565
Cu3 Cu3 2.83826(14) 25_565
Cu3 Cu3 2.83826(14) 25_455
Cu3 Cu3 2.83826(14) 25_465
Cu3 Cu3 2.83826(14) 25
Cu3 Sr1 3.2693(4) 1_565
Cu3 Sr1 3.2693(4) 25_455
Cu3 Sr1 3.2693(4) 25
S4 Cu3 2.4335(8) 25
S4 Cu3 2.4335(8) 25_455
S4 Cu3 2.4335(8) 1_545
S4 Sr1 3.0833(6) 25_445
S4 Sr1 3.0833(6) 25
S4 Sr1 3.0833(6) 25_455
S4 Sr1 3.0833(6) 25_545
O5 Mn2 2.00700(10) 1_565
O5 Sr1 2.6372(3) 9_454
O5 Sr1 2.6372(3) 25
O5 Sr1 2.6372(3) 9_554
O5 Sr1 2.6372(3) 25_455
